data_1512323
loop_
_publ_author_name
'Granda, Jaros\/law M.'
'Jurczak, Janusz'

_publ_section_title
;
 Sweet Anion Receptors: Recognition of Chiral Carboxylate Anions
 byd-Glucuronic-Acid-Decorated Diindolylmethane
;
_journal_issue 18
_journal_name_full 'Organic Letters'
_journal_page_first 4730
_journal_paper_doi 10.1021/ol402074u
_journal_volume 15
_journal_year 2013
_chemical_absolute_configuration syn
_chemical_formula_moiety '2(C22 H24 N2 O10), H2 O'
_chemical_formula_sum 'C22 H25 N2 O10.5'
_chemical_formula_weight 485.44
_chemical_name_systematic
; 
 ? 
;
_space_group_IT_number 1
_symmetry_cell_setting triclinic
_symmetry_space_group_name_Hall 'P 1'
_symmetry_space_group_name_H-M 'P 1'
_atom_sites_solution_hydrogens geom
_atom_sites_solution_primary direct
_atom_sites_solution_secondary difmap
_audit_creation_method SHELXL-97
_cell_angle_alpha 97.215(4)
_cell_angle_beta 92.994(4)
_cell_angle_gamma 98.644(4)
_cell_formula_units_Z 2
_cell_length_a 6.3054(3)
_cell_length_b 9.0002(4)
_cell_length_c 20.7980(9)
_cell_measurement_reflns_used 11523
_cell_measurement_temperature 100(2)
_cell_measurement_theta_max 28.6012
_cell_measurement_theta_min 1.9752
_cell_volume 1154.59(9)
_computing_cell_refinement
;
CrysAlisPro, Agilent Technologies,
Version 1.171.35.11 (release 16-05-2011 CrysAlis171 .NET)
(compiled May 16 2011,17:55:39)
;
_computing_data_collection
;
CrysAlisPro, Agilent Technologies,
Version 1.171.35.11 (release 16-05-2011 CrysAlis171 .NET)
(compiled May 16 2011,17:55:39)
;
_computing_data_reduction
;
CrysAlisPro, Agilent Technologies,
Version 1.171.35.11 (release 16-05-2011 CrysAlis171 .NET)
(compiled May 16 2011,17:55:39)
;
_computing_molecular_graphics 'ortep, Wingx, Mercury'
_computing_publication_material SHELXTL-97
_computing_structure_refinement 'SHELXL-97 (Sheldrick, 1997)'
_computing_structure_solution 'SHELXS-97 (Sheldrick, 1990)'
_diffrn_ambient_temperature 100(2)
_diffrn_detector_area_resol_mean 8.4441
_diffrn_measured_fraction_theta_full 0.998
_diffrn_measured_fraction_theta_max 0.998
_diffrn_measurement_device_type 'Xcalibur, Opal'
_diffrn_measurement_method '\w scans'
_diffrn_radiation_monochromator graphite
_diffrn_radiation_source 'Enhance (Mo) X-ray Source'
_diffrn_radiation_type MoK\a
_diffrn_radiation_wavelength 0.71073
_diffrn_reflns_av_R_equivalents 0.0292
_diffrn_reflns_av_sigmaI/netI 0.0431
_diffrn_reflns_limit_h_max 7
_diffrn_reflns_limit_h_min -7
_diffrn_reflns_limit_k_max 11
_diffrn_reflns_limit_k_min -11
_diffrn_reflns_limit_l_max 25
_diffrn_reflns_limit_l_min -25
_diffrn_reflns_number 23642
_diffrn_reflns_theta_full 26.37
_diffrn_reflns_theta_max 26.37
_diffrn_reflns_theta_min 3.24
_exptl_absorpt_coefficient_mu 0.112
_exptl_absorpt_correction_T_max 0.9922
_exptl_absorpt_correction_T_min 0.9660
_exptl_absorpt_correction_type multi-scan
_exptl_absorpt_process_details
;
CrysAlisPro, Agilent Technologies,
Version 1.171.35.11 (release 16-05-2011 CrysAlis171 .NET)
(compiled May 16 2011,17:55:39)
Empirical absorption correction using spherical harmonics,
 implemented in SCALE3 ABSPACK scaling algorithm.
;
_exptl_crystal_colour colourless
_exptl_crystal_density_diffrn 1.396
_exptl_crystal_density_method 'not measured'
_exptl_crystal_description prismatic
_exptl_crystal_F_000 510
_exptl_crystal_size_max 0.31
_exptl_crystal_size_mid 0.22
_exptl_crystal_size_min 0.07
_refine_diff_density_max 0.179
_refine_diff_density_min -0.169
_refine_diff_density_rms 0.035
_refine_ls_abs_structure_details 'Flack H D (1983), Acta Cryst. A39, 876-881'
_refine_ls_extinction_method none
_refine_ls_goodness_of_fit_ref 0.994
_refine_ls_hydrogen_treatment mixed
_refine_ls_matrix_type full
_refine_ls_number_parameters 664
_refine_ls_number_reflns 9381
_refine_ls_number_restraints 7
_refine_ls_restrained_S_all 0.993
_refine_ls_R_factor_all 0.0448
_refine_ls_R_factor_gt 0.0341
_refine_ls_shift/su_max 0.044
_refine_ls_shift/su_mean 0.001
_refine_ls_structure_factor_coef Fsqd
_refine_ls_weighting_details 'calc w=1/[\s^2^(Fo^2^)+(0.0419P)^2^+0.0063P] where P=(Fo^2^+2Fc^2^)/3'
_refine_ls_weighting_scheme calc
_refine_ls_wR_factor_gt 0.0722
_refine_ls_wR_factor_ref 0.0771
_reflns_number_gt 8231
_reflns_number_total 9381
_reflns_threshold_expression >2sigma(I)
_cod_data_source_file ol402074u_si_002.cif
_cod_data_source_block shelxl
_cod_original_sg_symbol_H-M P1
_cod_database_code 1512323

loop_
_symmetry_equiv_pos_as_xyz
'x, y, z'

loop_
_atom_site_label
_atom_site_type_symbol
_atom_site_fract_x
_atom_site_fract_y
_atom_site_fract_z
_atom_site_U_iso_or_equiv
_atom_site_adp_type
_atom_site_occupancy
_atom_site_symmetry_multiplicity
_atom_site_calc_flag
_atom_site_refinement_flags
_atom_site_disorder_assembly
_atom_site_disorder_group
O12 O 0.4354(2) 0.67670(14) 0.21999(6) 0.0227(3) Uani 1 1 d . . .
O14 O 0.23027(18) 0.67286(13) 0.05881(6) 0.0165(3) Uani 1 1 d . . .
O19 O 0.03030(18) 0.66195(13) -0.03622(6) 0.0172(3) Uani 1 1 d . . .
O22 O -0.2909(2) 0.69788(15) 0.00102(6) 0.0245(3) Uani 1 1 d . . .
O27 O 0.36361(19) 0.24160(13) 0.01117(6) 0.0192(3) Uani 1 1 d . . .
O30 O 0.0766(2) 0.05562(15) -0.00058(7) 0.0288(3) Uani 1 1 d . . .
O31 O 0.44034(18) 0.37907(13) 0.13851(6) 0.0175(3) Uani 1 1 d . . .
O34 O 0.7882(2) 0.47931(19) 0.13729(8) 0.0397(4) Uani 1 1 d . . .
O35 O -0.0153(2) 0.35072(14) -0.05694(6) 0.0225(3) Uani 1 1 d . . .
O38 O 0.2103(3) 0.26944(17) -0.12926(7) 0.0369(4) Uani 1 1 d . . .
O51 O 0.9328(2) 1.06718(15) 0.65960(7) 0.0269(3) Uani 1 1 d . . .
O53 O 1.10114(19) 0.71740(14) 0.61319(6) 0.0206(3) Uani 1 1 d . . .
O58 O 1.2492(2) 0.51113(14) 0.59637(7) 0.0236(3) Uani 1 1 d . . .
O61 O 1.6048(2) 0.51820(15) 0.58735(7) 0.0271(3) Uani 1 1 d . . .
O62 O 1.35088(19) 0.60460(14) 0.46371(6) 0.0209(3) Uani 1 1 d . . .
O65 O 1.2463(2) 0.35165(16) 0.45538(7) 0.0345(4) Uani 1 1 d . . .
O66 O 0.99585(19) 0.73528(15) 0.41953(6) 0.0213(3) Uani 1 1 d . . .
O69 O 1.2727(2) 0.84897(16) 0.36926(7) 0.0275(3) Uani 1 1 d . . .
O70 O 0.94336(19) 0.99379(14) 0.51229(6) 0.0208(3) Uani 1 1 d . . .
O72 O 0.5976(2) 0.96550(15) 0.53832(7) 0.0253(3) Uani 1 1 d . . .
N1 N 0.6119(2) 0.95474(18) 0.28591(7) 0.0201(3) Uani 1 1 d . . .
N10 N 0.5719(2) 0.80891(17) 0.14044(8) 0.0170(3) Uani 1 1 d . . .
N40 N 0.5772(3) 0.5912(2) 0.74833(8) 0.0269(4) Uani 1 1 d . . .
N49 N 0.7856(2) 0.8231(2) 0.67062(8) 0.0237(4) Uani 1 1 d . . .
C2 C 0.7023(3) 1.0346(2) 0.34408(9) 0.0245(4) Uani 1 1 d . . .
H2 H 0.6307 1.0440 0.3831 0.029 Uiso 1 1 calc R . .
C3 C 0.9081(3) 1.0979(2) 0.33792(9) 0.0237(4) Uani 1 1 d . . .
H3 H 1.0035 1.1599 0.3709 0.028 Uiso 1 1 calc R . .
C4 C 0.9539(3) 1.0535(2) 0.27239(9) 0.0199(4) Uani 1 1 d . . .
C5 C 1.1343(3) 1.0862(2) 0.23701(10) 0.0243(4) Uani 1 1 d . . .
H5 H 1.2617 1.1474 0.2575 0.029 Uiso 1 1 calc R . .
C6 C 1.1246(3) 1.0286(2) 0.17267(11) 0.0282(5) Uani 1 1 d . . .
H6 H 1.2458 1.0514 0.1483 0.034 Uiso 1 1 calc R . .
C7 C 0.9374(3) 0.9361(2) 0.14195(10) 0.0241(4) Uani 1 1 d . . .
H7 H 0.9353 0.8972 0.0973 0.029 Uiso 1 1 calc R . .
C8 C 0.7562(3) 0.90073(19) 0.17547(9) 0.0162(4) Uani 1 1 d . . .
C9 C 0.7642(3) 0.96147(19) 0.24100(9) 0.0168(4) Uani 1 1 d . . .
C11 C 0.4356(3) 0.70167(19) 0.16377(9) 0.0157(4) Uani 1 1 d . . .
C13 C 0.2808(3) 0.59694(19) 0.11287(8) 0.0154(4) Uani 1 1 d . . .
H13 H 0.1457 0.5598 0.1330 0.019 Uiso 1 1 calc R . .
C15 C 0.0743(3) 0.5776(2) 0.01463(9) 0.0163(4) Uani 1 1 d . . .
H15 H -0.0594 0.5464 0.0366 0.020 Uiso 1 1 calc R . .
C16 C 0.1629(3) 0.4395(2) -0.01573(9) 0.0166(4) Uani 1 1 d . . .
H16 H 0.2853 0.4710 -0.0423 0.020 Uiso 1 1 calc R . .
C17 C 0.2360(3) 0.3523(2) 0.03698(9) 0.0170(4) Uani 1 1 d . . .
H17 H 0.1100 0.3029 0.0580 0.020 Uiso 1 1 calc R . .
C18 C 0.3881(3) 0.4613(2) 0.08665(9) 0.0151(4) Uani 1 1 d . . .
H18 H 0.5222 0.4985 0.0660 0.018 Uiso 1 1 calc R . .
C20 C -0.1634(3) 0.7116(2) -0.03985(9) 0.0174(4) Uani 1 1 d . . .
C21 C -0.1915(3) 0.7824(2) -0.09993(9) 0.0220(4) Uani 1 1 d . . .
H21A H -0.3427 0.7935 -0.1074 0.033 Uiso 1 1 calc R . .
H21B H -0.1488 0.7179 -0.1370 0.033 Uiso 1 1 calc R . .
H21C H -0.1016 0.8824 -0.0950 0.033 Uiso 1 1 calc R . .
C28 C 0.2654(3) 0.0956(2) -0.00460(9) 0.0205(4) Uani 1 1 d . . .
C29 C 0.4231(3) -0.0032(2) -0.02820(11) 0.0300(5) Uani 1 1 d . . .
H29A H 0.3778 -0.1062 -0.0182 0.045 Uiso 1 1 calc R . .
H29B H 0.5656 0.0373 -0.0066 0.045 Uiso 1 1 calc R . .
H29C H 0.4294 -0.0054 -0.0753 0.045 Uiso 1 1 calc R . .
C32 C 0.6511(3) 0.3990(2) 0.15993(9) 0.0205(4) Uani 1 1 d . . .
C33 C 0.6845(3) 0.3115(2) 0.21447(10) 0.0286(5) Uani 1 1 d . . .
H33A H 0.8389 0.3135 0.2239 0.043 Uiso 1 1 calc R . .
H33B H 0.6137 0.2063 0.2025 0.043 Uiso 1 1 calc R . .
H33C H 0.6229 0.3569 0.2531 0.043 Uiso 1 1 calc R . .
C36 C 0.0307(4) 0.2746(2) -0.11369(10) 0.0273(5) Uani 1 1 d . . .
C37 C -0.1720(4) 0.2005(3) -0.15351(12) 0.0443(6) Uani 1 1 d . . .
H37A H -0.1766 0.2399 -0.1953 0.067 Uiso 1 1 calc R . .
H37B H -0.2970 0.2229 -0.1301 0.067 Uiso 1 1 calc R . .
H37C H -0.1747 0.0906 -0.1610 0.067 Uiso 1 1 calc R . .
C41 C 0.4396(3) 0.5201(3) 0.78853(10) 0.0308(5) Uani 1 1 d . . .
H41 H 0.4428 0.4212 0.7995 0.037 Uiso 1 1 calc R . .
C42 C 0.2991(3) 0.6120(3) 0.81003(10) 0.0333(5) Uani 1 1 d . . .
H42 H 0.1884 0.5886 0.8381 0.040 Uiso 1 1 calc R . .
C43 C 0.3475(3) 0.7506(3) 0.78286(9) 0.0274(5) Uani 1 1 d . . .
C44 C 0.2626(3) 0.8871(3) 0.78720(10) 0.0312(5) Uani 1 1 d . . .
H44 H 0.1448 0.9008 0.8128 0.037 Uiso 1 1 calc R . .
C45 C 0.3528(3) 1.0004(3) 0.75380(10) 0.0282(5) Uani 1 1 d . . .
H45 H 0.2970 1.0932 0.7569 0.034 Uiso 1 1 calc R . .
C46 C 0.5243(3) 0.9819(2) 0.71554(9) 0.0239(4) Uani 1 1 d . . .
H46 H 0.5816 1.0620 0.6926 0.029 Uiso 1 1 calc R . .
C47 C 0.6139(3) 0.8487(2) 0.71003(9) 0.0237(4) Uani 1 1 d . . .
C48 C 0.5235(3) 0.7333(2) 0.74436(9) 0.0250(4) Uani 1 1 d . . .
C50 C 0.9239(3) 0.9295(2) 0.64738(9) 0.0213(4) Uani 1 1 d . . .
C52 C 1.0698(3) 0.8639(2) 0.59869(9) 0.0197(4) Uani 1 1 d . . .
H52 H 1.2116 0.9321 0.6019 0.024 Uiso 1 1 calc R . .
C54 C 1.2536(3) 0.6561(2) 0.57520(9) 0.0180(4) Uani 1 1 d . . .
H54 H 1.3994 0.7191 0.5839 0.022 Uiso 1 1 calc R . .
C55 C 1.1776(3) 0.6357(2) 0.50344(9) 0.0192(4) Uani 1 1 d . . .
H55 H 1.0542 0.5503 0.4940 0.023 Uiso 1 1 calc R . .
C56 C 1.1118(3) 0.7797(2) 0.48239(9) 0.0191(4) Uani 1 1 d . . .
H56 H 1.2423 0.8559 0.4790 0.023 Uiso 1 1 calc R . .
C57 C 0.9647(3) 0.8467(2) 0.52900(9) 0.0196(4) Uani 1 1 d . . .
H57 H 0.8210 0.7806 0.5254 0.024 Uiso 1 1 calc R . .
C59 C 1.4347(3) 0.4528(2) 0.60007(9) 0.0238(4) Uani 1 1 d . . .
C60 C 1.3932(4) 0.2975(2) 0.61995(12) 0.0387(6) Uani 1 1 d . . .
H60A H 1.3344 0.2238 0.5821 0.058 Uiso 1 1 calc R . .
H60B H 1.2898 0.2959 0.6535 0.058 Uiso 1 1 calc R . .
H60C H 1.5282 0.2711 0.6372 0.058 Uiso 1 1 calc R . .
C63 C 1.3596(3) 0.4581(2) 0.43968(10) 0.0245(4) Uani 1 1 d . . .
C64 C 1.5271(3) 0.4532(3) 0.39178(11) 0.0346(5) Uani 1 1 d . . .
H64A H 1.5429 0.3475 0.3779 0.052 Uiso 1 1 calc R . .
H64B H 1.6645 0.5094 0.4120 0.052 Uiso 1 1 calc R . .
H64C H 1.4839 0.4994 0.3539 0.052 Uiso 1 1 calc R . .
C67 C 1.1008(3) 0.7691(2) 0.36599(9) 0.0208(4) Uani 1 1 d . . .
C68 C 0.9740(3) 0.6891(2) 0.30574(10) 0.0260(4) Uani 1 1 d . . .
H68A H 1.0410 0.7234 0.2676 0.039 Uiso 1 1 calc R . .
H68B H 0.8267 0.7118 0.3059 0.039 Uiso 1 1 calc R . .
H68C H 0.9708 0.5795 0.3041 0.039 Uiso 1 1 calc R . .
C70 C 0.7518(3) 1.0428(2) 0.52127(9) 0.0210(4) Uani 1 1 d . . .
C71 C 0.7646(3) 1.2029(2) 0.50802(10) 0.0269(4) Uani 1 1 d . . .
H71A H 0.6217 1.2207 0.4931 0.040 Uiso 1 1 calc R . .
H71B H 0.8648 1.2212 0.4744 0.040 Uiso 1 1 calc R . .
H71C H 0.8157 1.2719 0.5479 0.040 Uiso 1 1 calc R . .
H49 H 0.801(4) 0.733(3) 0.6596(11) 0.032 Uiso 1 1 d . . .
H10 H 0.567(4) 0.808(3) 0.0971(12) 0.032 Uiso 1 1 d . . .
H40 H 0.682(4) 0.548(3) 0.7319(11) 0.032 Uiso 1 1 d . . .
H1 H 0.492(4) 0.889(3) 0.2859(11) 0.032 Uiso 1 1 d . . .
O100 O 0.8961(8) 0.3904(12) 0.7040(3) 0.0566(16) Uani 0.514(16) 1 d PD A 1
O101 O 0.9246(8) 0.4705(13) 0.7031(2) 0.032(2) Uani 0.486(16) 1 d PD A 2
H100 H 1.028(5) 0.446(6) 0.715(3) 0.048 Uiso 0.514(16) 1 d PD A 1
H101 H 0.889(8) 0.289(3) 0.693(2) 0.048 Uiso 0.514(16) 1 d PD A 1
H102 H 1.049(6) 0.513(6) 0.728(3) 0.048 Uiso 0.486(16) 1 d PD A 2
H103 H 0.999(8) 0.475(6) 0.6664(17) 0.048 Uiso 0.486(16) 1 d PD A 2

loop_
_atom_site_aniso_label
_atom_site_aniso_U_11
_atom_site_aniso_U_22
_atom_site_aniso_U_33
_atom_site_aniso_U_23
_atom_site_aniso_U_13
_atom_site_aniso_U_12
O12 0.0279(7) 0.0221(7) 0.0161(7) 0.0027(5) 0.0020(5) -0.0024(6)
O14 0.0171(6) 0.0149(6) 0.0172(6) 0.0009(5) -0.0018(5) 0.0035(5)
O19 0.0148(6) 0.0211(7) 0.0169(7) 0.0047(5) 0.0017(5) 0.0053(5)
O22 0.0210(7) 0.0328(8) 0.0244(8) 0.0096(6) 0.0089(6) 0.0119(6)
O27 0.0199(6) 0.0145(6) 0.0228(7) -0.0004(5) 0.0022(5) 0.0038(5)
O30 0.0282(8) 0.0200(7) 0.0352(8) -0.0026(6) 0.0049(6) -0.0017(6)
O31 0.0143(6) 0.0177(6) 0.0207(7) 0.0067(5) -0.0012(5) 0.0011(5)
O34 0.0148(7) 0.0644(11) 0.0429(10) 0.0322(8) -0.0021(6) -0.0032(7)
O35 0.0224(7) 0.0215(7) 0.0207(7) -0.0010(6) -0.0052(5) -0.0001(5)
O38 0.0496(10) 0.0340(9) 0.0256(8) -0.0045(6) 0.0074(7) 0.0076(7)
O51 0.0245(7) 0.0287(8) 0.0268(8) -0.0005(6) 0.0034(6) 0.0055(6)
O53 0.0196(7) 0.0247(7) 0.0186(7) 0.0054(5) 0.0058(5) 0.0037(5)
O58 0.0283(7) 0.0171(7) 0.0252(7) 0.0061(5) 0.0043(6) -0.0007(5)
O61 0.0279(8) 0.0206(7) 0.0341(8) 0.0048(6) 0.0076(6) 0.0054(6)
O62 0.0208(6) 0.0191(7) 0.0218(7) -0.0001(5) 0.0075(5) 0.0007(5)
O65 0.0376(8) 0.0232(8) 0.0386(9) -0.0023(7) 0.0081(7) -0.0044(7)
O66 0.0175(6) 0.0286(7) 0.0163(7) 0.0032(5) 0.0013(5) -0.0012(5)
O69 0.0215(7) 0.0363(8) 0.0235(8) 0.0063(6) 0.0055(6) -0.0029(6)
O70 0.0183(7) 0.0227(7) 0.0220(7) 0.0057(5) 0.0045(5) 0.0021(5)
O72 0.0161(7) 0.0307(8) 0.0283(8) 0.0040(6) 0.0004(6) 0.0018(6)
N1 0.0179(8) 0.0227(8) 0.0178(8) 0.0000(7) 0.0017(6) -0.0010(7)
N10 0.0167(8) 0.0192(8) 0.0142(8) 0.0020(6) 0.0005(6) -0.0001(6)
N40 0.0219(9) 0.0375(11) 0.0226(9) 0.0076(8) 0.0034(7) 0.0050(8)
N49 0.0192(8) 0.0311(9) 0.0203(9) 0.0019(7) 0.0042(6) 0.0028(7)
C2 0.0280(10) 0.0268(11) 0.0164(10) -0.0021(8) 0.0032(8) 0.0000(8)
C3 0.0247(10) 0.0238(10) 0.0195(10) -0.0021(8) -0.0021(8) -0.0010(8)
C4 0.0184(9) 0.0179(9) 0.0223(10) 0.0016(8) -0.0039(7) 0.0012(7)
C5 0.0154(9) 0.0236(10) 0.0311(12) 0.0006(8) -0.0020(8) -0.0017(8)
C6 0.0198(10) 0.0290(11) 0.0340(12) 0.0027(9) 0.0084(8) -0.0022(8)
C7 0.0269(10) 0.0228(10) 0.0207(10) -0.0015(8) 0.0039(8) 0.0012(8)
C8 0.0148(9) 0.0132(9) 0.0203(10) 0.0037(7) -0.0001(7) 0.0007(7)
C9 0.0163(9) 0.0159(9) 0.0185(10) 0.0039(7) 0.0006(7) 0.0021(7)
C11 0.0149(9) 0.0148(9) 0.0184(10) 0.0018(7) 0.0030(7) 0.0052(7)
C13 0.0135(8) 0.0176(9) 0.0147(9) 0.0022(7) 0.0020(7) 0.0000(7)
C15 0.0137(8) 0.0198(9) 0.0154(9) 0.0038(7) 0.0004(7) 0.0015(7)
C16 0.0148(9) 0.0166(9) 0.0170(9) 0.0001(7) 0.0003(7) 0.0003(7)
C17 0.0148(8) 0.0163(9) 0.0198(10) 0.0009(7) 0.0030(7) 0.0034(7)
C18 0.0123(8) 0.0176(9) 0.0157(9) 0.0047(7) 0.0003(7) 0.0015(7)
C20 0.0160(9) 0.0175(9) 0.0174(10) -0.0002(7) -0.0005(7) 0.0017(7)
C21 0.0218(10) 0.0272(10) 0.0186(10) 0.0046(8) 0.0022(7) 0.0078(8)
C28 0.0278(11) 0.0175(9) 0.0159(10) 0.0019(7) 0.0006(8) 0.0030(8)
C29 0.0351(12) 0.0200(10) 0.0349(13) -0.0006(9) 0.0049(9) 0.0076(9)
C32 0.0158(9) 0.0227(10) 0.0227(10) 0.0040(8) -0.0008(8) 0.0021(8)
C33 0.0250(10) 0.0291(11) 0.0319(12) 0.0114(9) -0.0055(9) 0.0010(9)
C36 0.0436(13) 0.0165(10) 0.0201(11) 0.0028(8) -0.0026(9) 0.0010(9)
C37 0.0622(17) 0.0299(12) 0.0335(14) -0.0047(10) -0.0213(11) -0.0006(11)
C41 0.0253(11) 0.0434(13) 0.0230(11) 0.0096(9) 0.0028(8) -0.0021(10)
C42 0.0244(11) 0.0508(14) 0.0237(11) 0.0079(10) 0.0081(9) -0.0018(10)
C43 0.0188(9) 0.0446(13) 0.0172(10) 0.0028(9) 0.0019(8) 0.0008(9)
C44 0.0219(10) 0.0480(14) 0.0221(11) 0.0005(10) 0.0065(8) 0.0026(10)
C45 0.0214(10) 0.0403(12) 0.0214(11) 0.0005(9) -0.0006(8) 0.0041(9)
C46 0.0213(10) 0.0311(11) 0.0172(10) 0.0012(8) -0.0024(8) 0.0007(8)
C47 0.0170(9) 0.0367(12) 0.0155(10) 0.0023(8) 0.0007(7) -0.0006(8)
C48 0.0203(10) 0.0373(12) 0.0164(10) 0.0026(8) -0.0019(7) 0.0030(8)
C50 0.0164(9) 0.0311(11) 0.0158(10) 0.0023(8) -0.0001(7) 0.0027(8)
C52 0.0157(9) 0.0237(10) 0.0191(10) 0.0025(8) 0.0022(7) 0.0012(7)
C54 0.0180(9) 0.0168(9) 0.0188(10) 0.0025(7) 0.0047(7) 0.0003(7)
C55 0.0163(9) 0.0197(10) 0.0199(10) 0.0012(8) 0.0044(7) -0.0026(7)
C56 0.0139(9) 0.0251(10) 0.0168(10) 0.0024(8) 0.0012(7) -0.0021(7)
C57 0.0144(9) 0.0240(10) 0.0199(10) 0.0041(8) 0.0020(7) -0.0003(7)
C59 0.0358(12) 0.0161(9) 0.0195(11) 0.0003(8) 0.0066(8) 0.0043(8)
C60 0.0575(15) 0.0204(11) 0.0424(14) 0.0108(10) 0.0206(11) 0.0085(10)
C63 0.0262(10) 0.0226(10) 0.0222(10) -0.0014(8) 0.0012(8) -0.0010(8)
C64 0.0385(13) 0.0317(12) 0.0333(13) -0.0020(10) 0.0142(10) 0.0066(10)
C67 0.0220(10) 0.0233(10) 0.0189(10) 0.0062(8) 0.0052(7) 0.0057(8)
C68 0.0275(10) 0.0284(11) 0.0219(11) 0.0032(8) 0.0007(8) 0.0042(8)
C70 0.0193(10) 0.0289(11) 0.0136(9) -0.0008(8) 0.0003(7) 0.0028(8)
C71 0.0304(11) 0.0272(11) 0.0247(11) 0.0034(8) 0.0060(8) 0.0081(9)
O100 0.028(2) 0.021(3) 0.113(4) -0.013(3) 0.002(2) 0.002(2)
O101 0.023(2) 0.043(5) 0.031(2) 0.002(2) 0.0034(14) 0.008(2)

loop_
_atom_type_symbol
_atom_type_description
_atom_type_scat_dispersion_real
_atom_type_scat_dispersion_imag
_atom_type_scat_source
C C 0.0033 0.0016 'International Tables Vol C Tables 4.2.6.8 and 6.1.1.4'
H H 0.0000 0.0000 'International Tables Vol C Tables 4.2.6.8 and 6.1.1.4'
O O 0.0106 0.0060 'International Tables Vol C Tables 4.2.6.8 and 6.1.1.4'
N N 0.0061 0.0033 'International Tables Vol C Tables 4.2.6.8 and 6.1.1.4'

loop_
_geom_angle_atom_site_label_1
_geom_angle_atom_site_label_2
_geom_angle_atom_site_label_3
_geom_angle
C15 O14 C13 110.36(12)
C20 O19 C15 118.22(13)
C28 O27 C17 118.04(13)
C32 O31 C18 116.19(13)
C36 O35 C16 117.43(15)
C54 O53 C52 112.50(13)
C59 O58 C54 118.75(14)
C63 O62 C55 118.53(14)
C67 O66 C56 117.76(13)
C70 O70 C57 117.41(14)
C9 N1 C2 108.68(15)
C9 N1 H1 129.6(14)
C2 N1 H1 118.7(15)
C11 N10 C8 125.85(16)
C11 N10 H10 117.1(14)
C8 N10 H10 115.3(14)
C48 N40 C41 107.97(18)
C48 N40 H40 130.9(15)
C41 N40 H40 121.0(15)
C50 N49 C47 126.62(19)
C50 N49 H49 116.1(16)
C47 N49 H49 117.3(16)
C3 C2 N1 110.47(17)
C3 C2 H2 124.8
N1 C2 H2 124.8
C2 C3 C4 106.81(16)
C2 C3 H3 126.6
C4 C3 H3 126.6
C5 C4 C9 119.71(17)
C5 C4 C3 133.39(17)
C9 C4 C3 106.87(16)
C6 C5 C4 119.13(17)
C6 C5 H5 120.4
C4 C5 H5 120.4
C5 C6 C7 121.00(18)
C5 C6 H6 119.5
C7 C6 H6 119.5
C8 C7 C6 121.49(18)
C8 C7 H7 119.3
C6 C7 H7 119.3
C7 C8 C9 117.68(16)
C7 C8 N10 117.97(16)
C9 C8 N10 124.32(16)
N1 C9 C8 131.86(16)
N1 C9 C4 107.13(15)
C8 C9 C4 120.98(16)
O12 C11 N10 125.95(16)
O12 C11 C13 118.61(15)
N10 C11 C13 115.27(16)
O14 C13 C11 111.33(14)
O14 C13 C18 107.41(13)
C11 C13 C18 109.11(14)
O14 C13 H13 109.7
C11 C13 H13 109.7
C18 C13 H13 109.7
O14 C15 O19 106.71(13)
O14 C15 C16 110.94(13)
O19 C15 C16 107.02(14)
O14 C15 H15 110.7
O19 C15 H15 110.7
C16 C15 H15 110.7
O35 C16 C17 111.30(14)
O35 C16 C15 104.63(14)
C17 C16 C15 109.92(15)
O35 C16 H16 110.3
C17 C16 H16 110.3
C15 C16 H16 110.3
O27 C17 C16 110.86(14)
O27 C17 C18 104.71(13)
C16 C17 C18 108.65(14)
O27 C17 H17 110.8
C16 C17 H17 110.8
C18 C17 H17 110.8
O31 C18 C17 107.45(14)
O31 C18 C13 110.15(14)
C17 C18 C13 110.54(13)
O31 C18 H18 109.6
C17 C18 H18 109.6
C13 C18 H18 109.6
O22 C20 O19 123.07(17)
O22 C20 C21 126.13(17)
O19 C20 C21 110.80(15)
C20 C21 H21A 109.5
C20 C21 H21B 109.5
H21A C21 H21B 109.5
C20 C21 H21C 109.5
H21A C21 H21C 109.5
H21B C21 H21C 109.5
O30 C28 O27 123.26(17)
O30 C28 C29 126.19(17)
O27 C28 C29 110.54(16)
C28 C29 H29A 109.5
C28 C29 H29B 109.5
H29A C29 H29B 109.5
C28 C29 H29C 109.5
H29A C29 H29C 109.5
H29B C29 H29C 109.5
O34 C32 O31 122.93(17)
O34 C32 C33 125.79(17)
O31 C32 C33 111.27(15)
C32 C33 H33A 109.5
C32 C33 H33B 109.5
H33A C33 H33B 109.5
C32 C33 H33C 109.5
H33A C33 H33C 109.5
H33B C33 H33C 109.5
O38 C36 O35 123.62(18)
O38 C36 C37 125.6(2)
O35 C36 C37 110.8(2)
C36 C37 H37A 109.5
C36 C37 H37B 109.5
H37A C37 H37B 109.5
C36 C37 H37C 109.5
H37A C37 H37C 109.5
H37B C37 H37C 109.5
C42 C41 N40 110.2(2)
C42 C41 H41 124.9
N40 C41 H41 124.9
C41 C42 C43 107.77(19)
C41 C42 H42 126.1
C43 C42 H42 126.1
C44 C43 C48 119.31(19)
C44 C43 C42 134.77(19)
C48 C43 C42 105.92(19)
C45 C44 C43 118.95(19)
C45 C44 H44 120.5
C43 C44 H44 120.5
C44 C45 C46 121.4(2)
C44 C45 H45 119.3
C46 C45 H45 119.3
C45 C46 C47 121.6(2)
C45 C46 H46 119.2
C47 C46 H46 119.2
C46 C47 C48 117.23(18)
C46 C47 N49 123.74(18)
C48 C47 N49 119.01(19)
N40 C48 C47 130.27(18)
N40 C48 C43 108.19(18)
C47 C48 C43 121.5(2)
O51 C50 N49 126.23(18)
O51 C50 C52 120.04(17)
N49 C50 C52 113.64(17)
O53 C52 C50 108.89(15)
O53 C52 C57 108.54(14)
C50 C52 C57 110.37(15)
O53 C52 H52 109.7
C50 C52 H52 109.7
C57 C52 H52 109.7
O53 C54 O58 101.78(13)
O53 C54 C55 110.19(14)
O58 C54 C55 109.50(14)
O53 C54 H54 111.7
O58 C54 H54 111.7
C55 C54 H54 111.7
O62 C55 C54 110.32(14)
O62 C55 C56 104.68(14)
C54 C55 C56 112.39(15)
O62 C55 H55 109.8
C54 C55 H55 109.8
C56 C55 H55 109.8
O66 C56 C57 108.70(14)
O66 C56 C55 106.34(14)
C57 C56 C55 111.25(15)
O66 C56 H56 110.2
C57 C56 H56 110.2
C55 C56 H56 110.2
O70 C57 C56 107.14(14)
O70 C57 C52 109.28(14)
C56 C57 C52 108.89(15)
O70 C57 H57 110.5
C56 C57 H57 110.5
C52 C57 H57 110.5
O61 C59 O58 123.33(17)
O61 C59 C60 126.4(2)
O58 C59 C60 110.22(17)
C59 C60 H60A 109.5
C59 C60 H60B 109.5
H60A C60 H60B 109.5
C59 C60 H60C 109.5
H60A C60 H60C 109.5
H60B C60 H60C 109.5
O65 C63 O62 123.62(19)
O65 C63 C64 126.56(19)
O62 C63 C64 109.82(16)
C63 C64 H64A 109.5
C63 C64 H64B 109.5
H64A C64 H64B 109.5
C63 C64 H64C 109.5
H64A C64 H64C 109.5
H64B C64 H64C 109.5
O69 C67 O66 123.12(16)
O69 C67 C68 126.82(17)
O66 C67 C68 110.03(15)
C67 C68 H68A 109.5
C67 C68 H68B 109.5
H68A C68 H68B 109.5
C67 C68 H68C 109.5
H68A C68 H68C 109.5
H68B C68 H68C 109.5
O72 C70 O70 123.37(18)
O72 C70 C71 126.28(18)
O70 C70 C71 110.35(16)
C70 C71 H71A 109.5
C70 C71 H71B 109.5
H71A C71 H71B 109.5
C70 C71 H71C 109.5
H71A C71 H71C 109.5
H71B C71 H71C 109.5
H100 O100 H101 117(5)
H101 O100 H102 138(4)
H100 O100 H103 56(5)
H101 O100 H103 116(4)
H102 O100 H103 58(3)
H100 O101 H103 80(5)
H102 O101 H103 89(5)

loop_
_geom_bond_atom_site_label_1
_geom_bond_atom_site_label_2
_geom_bond_distance
O12 C11 1.218(2)
O14 C15 1.415(2)
O14 C13 1.433(2)
O19 C20 1.364(2)
O19 C15 1.416(2)
O22 C20 1.205(2)
O27 C28 1.358(2)
O27 C17 1.443(2)
O30 C28 1.201(2)
O31 C32 1.358(2)
O31 C18 1.434(2)
O34 C32 1.196(2)
O35 C36 1.356(2)
O35 C16 1.447(2)
O38 C36 1.200(3)
O51 C50 1.225(2)
O53 C54 1.408(2)
O53 C52 1.428(2)
O58 C59 1.355(2)
O58 C54 1.425(2)
O61 C59 1.202(2)
O62 C63 1.360(2)
O62 C55 1.443(2)
O65 C63 1.197(2)
O66 C67 1.368(2)
O66 C56 1.444(2)
O69 C67 1.201(2)
O70 C70 1.361(2)
O70 C57 1.433(2)
O72 C70 1.204(2)
N1 C9 1.375(2)
N1 C2 1.375(2)
N1 H1 0.89(2)
N10 C11 1.348(2)
N10 C8 1.427(2)
N10 H10 0.90(2)
N40 C48 1.383(3)
N40 C41 1.380(3)
N40 H40 0.88(2)
N49 C50 1.349(3)
N49 C47 1.420(3)
N49 H49 0.83(2)
C2 C3 1.356(3)
C2 H2 0.9500
C3 C4 1.428(3)
C3 H3 0.9500
C4 C5 1.401(3)
C4 C9 1.424(2)
C5 C6 1.368(3)
C5 H5 0.9500
C6 C7 1.410(3)
C6 H6 0.9500
C7 C8 1.386(3)
C7 H7 0.9500
C8 C9 1.399(2)
C11 C13 1.525(2)
C13 C18 1.538(2)
C13 H13 1.0000
C15 C16 1.518(3)
C15 H15 1.0000
C16 C17 1.517(3)
C16 H16 1.0000
C17 C18 1.519(2)
C17 H17 1.0000
C18 H18 1.0000
C20 C21 1.487(3)
C21 H21A 0.9800
C21 H21B 0.9800
C21 H21C 0.9800
C28 C29 1.492(3)
C29 H29A 0.9800
C29 H29B 0.9800
C29 H29C 0.9800
C32 C33 1.483(3)
C33 H33A 0.9800
C33 H33B 0.9800
C33 H33C 0.9800
C36 C37 1.503(3)
C37 H37A 0.9800
C37 H37B 0.9800
C37 H37C 0.9800
C41 C42 1.355(3)
C41 H41 0.9500
C42 C43 1.431(3)
C42 H42 0.9500
C43 C44 1.407(3)
C43 C48 1.418(3)
C44 C45 1.375(3)
C44 H44 0.9500
C45 C46 1.393(3)
C45 H45 0.9500
C46 C47 1.395(3)
C46 H46 0.9500
C47 C48 1.401(3)
C50 C52 1.527(3)
C52 C57 1.542(3)
C52 H52 1.0000
C54 C55 1.523(3)
C54 H54 1.0000
C55 C56 1.526(3)
C55 H55 1.0000
C56 C57 1.510(3)
C56 H56 1.0000
C57 H57 1.0000
C59 C60 1.496(3)
C60 H60A 0.9800
C60 H60B 0.9800
C60 H60C 0.9800
C63 C64 1.491(3)
C64 H64A 0.9800
C64 H64B 0.9800
C64 H64C 0.9800
C67 C68 1.491(3)
C68 H68A 0.9800
C68 H68B 0.9800
C68 H68C 0.9800
C70 C71 1.492(3)
C71 H71A 0.9800
C71 H71B 0.9800
C71 H71C 0.9800
O100 H100 0.90(2)
O100 H101 0.91(2)
O101 H100 0.76(5)
O101 H102 0.92(2)
O101 H103 0.92(2)

loop_
_geom_hbond_atom_site_label_D
_geom_hbond_atom_site_label_H
_geom_hbond_atom_site_label_A
_geom_hbond_distance_DH
_geom_hbond_distance_HA
_geom_hbond_distance_DA
_geom_hbond_angle_DHA
_geom_hbond_site_symmetry_A
N49 H49 O53 0.83(2) 2.18(2) 2.612(2) 111.9(19) .
N49 H49 O61 0.83(2) 2.43(2) 3.080(2) 136(2) 1_455
N10 H10 O22 0.90(2) 2.39(2) 3.154(2) 142.3(19) 1_655
N40 H40 O101 0.88(2) 1.87(2) 2.745(6) 174(2) .
N40 H40 O100 0.88(2) 2.15(3) 3.004(6) 164(2) .
N1 H1 O12 0.89(2) 2.18(2) 2.743(2) 120.9(18) .
N1 H1 O69 0.89(2) 2.30(2) 2.945(2) 129.3(18) 1_455

loop_
_geom_torsion_atom_site_label_1
_geom_torsion_atom_site_label_2
_geom_torsion_atom_site_label_3
_geom_torsion_atom_site_label_4
_geom_torsion
C9 N1 C2 C3 2.1(2)
N1 C2 C3 C4 -1.3(2)
C2 C3 C4 C5 177.9(2)
C2 C3 C4 C9 0.0(2)
C9 C4 C5 C6 0.0(3)
C3 C4 C5 C6 -177.7(2)
C4 C5 C6 C7 -0.7(3)
C5 C6 C7 C8 0.4(3)
C6 C7 C8 C9 0.7(3)
C6 C7 C8 N10 178.74(18)
C11 N10 C8 C7 143.21(19)
C11 N10 C8 C9 -38.9(3)
C2 N1 C9 C8 -179.86(19)
C2 N1 C9 C4 -2.0(2)
C7 C8 C9 N1 176.22(19)
N10 C8 C9 N1 -1.7(3)
C7 C8 C9 C4 -1.4(3)
N10 C8 C9 C4 -179.35(17)
C5 C4 C9 N1 -177.05(18)
C3 C4 C9 N1 1.2(2)
C5 C4 C9 C8 1.1(3)
C3 C4 C9 C8 179.35(17)
C8 N10 C11 O12 7.9(3)
C8 N10 C11 C13 -167.39(16)
C15 O14 C13 C11 -175.55(14)
C15 O14 C13 C18 65.06(16)
O12 C11 C13 O14 154.37(16)
N10 C11 C13 O14 -30.0(2)
O12 C11 C13 C18 -87.26(19)
N10 C11 C13 C18 88.37(18)
C13 O14 C15 O19 178.73(13)
C13 O14 C15 C16 -65.03(17)
C20 O19 C15 O14 -108.45(15)
C20 O19 C15 C16 132.73(15)
C36 O35 C16 C17 -96.98(18)
C36 O35 C16 C15 144.36(15)
O14 C15 C16 O35 177.55(13)
O19 C15 C16 O35 -66.40(16)
O14 C15 C16 C17 57.95(18)
O19 C15 C16 C17 174.00(13)
C28 O27 C17 C16 -98.51(17)
C28 O27 C17 C18 144.51(14)
O35 C16 C17 O27 77.48(17)
C15 C16 C17 O27 -167.08(13)
O35 C16 C17 C18 -167.98(14)
C15 C16 C17 C18 -52.54(18)
C32 O31 C18 C17 134.77(15)
C32 O31 C18 C13 -104.76(16)
O27 C17 C18 O31 -66.24(16)
C16 C17 C18 O31 175.27(14)
O27 C17 C18 C13 173.54(14)
C16 C17 C18 C13 55.04(18)
O14 C13 C18 O31 -179.25(12)
C11 C13 C18 O31 59.95(17)
O14 C13 C18 C17 -60.65(17)
C11 C13 C18 C17 178.55(14)
C15 O19 C20 O22 6.3(2)
C15 O19 C20 C21 -173.64(14)
C17 O27 C28 O30 3.1(3)
C17 O27 C28 C29 -178.03(15)
C18 O31 C32 O34 -0.4(3)
C18 O31 C32 C33 178.61(16)
C16 O35 C36 O38 4.9(3)
C16 O35 C36 C37 -174.61(16)
C48 N40 C41 C42 0.3(2)
N40 C41 C42 C43 -0.3(2)
C41 C42 C43 C44 -179.4(2)
C41 C42 C43 C48 0.1(2)
C48 C43 C44 C45 0.1(3)
C42 C43 C44 C45 179.5(2)
C43 C44 C45 C46 0.6(3)
C44 C45 C46 C47 -0.8(3)
C45 C46 C47 C48 0.4(3)
C45 C46 C47 N49 178.61(17)
C50 N49 C47 C46 19.0(3)
C50 N49 C47 C48 -162.76(18)
C41 N40 C48 C47 179.97(19)
C41 N40 C48 C43 -0.2(2)
C46 C47 C48 N40 -179.92(18)
N49 C47 C48 N40 1.7(3)
C46 C47 C48 C43 0.3(3)
N49 C47 C48 C43 -178.02(17)
C44 C43 C48 N40 179.65(17)
C42 C43 C48 N40 0.1(2)
C44 C43 C48 C47 -0.5(3)
C42 C43 C48 C47 179.89(17)
C47 N49 C50 O51 4.7(3)
C47 N49 C50 C52 -171.75(17)
C54 O53 C52 C50 -173.21(14)
C54 O53 C52 C57 66.61(17)
O51 C50 C52 O53 154.71(16)
N49 C50 C52 O53 -28.6(2)
O51 C50 C52 C57 -86.2(2)
N49 C50 C52 C57 90.48(19)
C52 O53 C54 O58 -177.72(13)
C52 O53 C54 C55 -61.62(17)
C59 O58 C54 O53 -144.73(14)
C59 O58 C54 C55 98.66(18)
C63 O62 C55 C54 98.68(18)
C63 O62 C55 C56 -140.19(15)
O53 C54 C55 O62 167.59(13)
O58 C54 C55 O62 -81.25(17)
O53 C54 C55 C56 51.18(18)
O58 C54 C55 C56 162.34(14)
C67 O66 C56 C57 136.64(16)
C67 O66 C56 C55 -103.48(17)
O62 C55 C56 O66 74.02(15)
C54 C55 C56 O66 -166.22(14)
O62 C55 C56 C57 -167.78(13)
C54 C55 C56 C57 -48.03(18)
C70 O70 C57 C56 147.04(14)
C70 O70 C57 C52 -95.14(17)
O66 C56 C57 O70 -73.45(17)
C55 C56 C57 O70 169.78(13)
O66 C56 C57 C52 168.47(14)
C55 C56 C57 C52 51.70(18)
O53 C52 C57 O70 -176.70(13)
C50 C52 C57 O70 64.04(18)
O53 C52 C57 C56 -59.99(18)
C50 C52 C57 C56 -179.25(15)
C54 O58 C59 O61 1.2(3)
C54 O58 C59 C60 -177.17(16)
C55 O62 C63 O65 -8.7(3)
C55 O62 C63 C64 170.81(16)
C56 O66 C67 O69 -9.3(3)
C56 O66 C67 C68 168.90(16)
C57 O70 C70 O72 -4.9(2)
C57 O70 C70 C71 174.21(15)
